data_7215380
loop_
_publ_author_name
'Liu, Ying-Ying'
'Jiang, Ying-Yin'
'Yang, Jin'
'Liu, Yun-Yu'
'Ma, Jian-Fang'

_publ_section_title
;
 Syntheses, structures and photoluminescence of zinc(ii) and silver(I)
 coordination polymers based on
 1,1&#x2032;-(1,4-butanediyl)bis(2-methylbenzimidazole) and different
 carboxylate ligands
;
_journal_issue 20
_journal_name_full CrystEngComm
_journal_page_first 6118
_journal_paper_doi 10.1039/c0ce00990c
_journal_volume 13
_journal_year 2011
_chemical_formula_sum 'C14 H15 N2 O5 Zn'
_chemical_formula_weight 356.65
_chemical_name_systematic
;
?
;
_space_group_IT_number 14
_symmetry_cell_setting monoclinic
_symmetry_space_group_name_Hall '-P 2ybc'
_symmetry_space_group_name_H-M 'P 1 21/c 1'
_atom_sites_solution_hydrogens geom
_atom_sites_solution_primary direct
_atom_sites_solution_secondary difmap
_audit_creation_method SHELXL-97
_cell_angle_alpha 90.00
_cell_angle_beta 90.088(2)
_cell_angle_gamma 90.00
_cell_formula_units_Z 4
_cell_length_a 10.8685(3)
_cell_length_b 16.3185(4)
_cell_length_c 8.5098(2)
_cell_measurement_reflns_used 3244
_cell_measurement_temperature 293(2)
_cell_measurement_theta_max 29.2
_cell_measurement_theta_min 4.2
_cell_volume 1509.28(7)
_computing_cell_refinement CrysAlis
_computing_data_collection 'CrysAlis (Oxford Diffraction, 2006)'
_computing_data_reduction CrysAlis
_computing_structure_refinement 'SHELXL-97 (Sheldrick, 1997)'
_computing_structure_solution 'SHELXS-97 (Sheldrick, 1997)'
_diffrn_ambient_temperature 293(2)
_diffrn_detector_area_resol_mean 10.0
_diffrn_measured_fraction_theta_full 0.953
_diffrn_measured_fraction_theta_max 0.794
_diffrn_measurement_device_type 'Oxford Diffraction Gemini R Ultra'
_diffrn_measurement_method '\w scan'
_diffrn_radiation_monochromator graphite
_diffrn_radiation_source 'fine-focus sealed tube'
_diffrn_radiation_type MoK\a
_diffrn_radiation_wavelength 0.71073
_diffrn_reflns_av_R_equivalents 0.0243
_diffrn_reflns_av_sigmaI/netI 0.0540
_diffrn_reflns_limit_h_max 14
_diffrn_reflns_limit_h_min -14
_diffrn_reflns_limit_k_max 22
_diffrn_reflns_limit_k_min -14
_diffrn_reflns_limit_l_max 7
_diffrn_reflns_limit_l_min -11
_diffrn_reflns_number 5345
_diffrn_reflns_theta_full 25.50
_diffrn_reflns_theta_max 29.20
_diffrn_reflns_theta_min 4.19
_exptl_absorpt_coefficient_mu 1.652
_exptl_absorpt_correction_T_max 0.59
_exptl_absorpt_correction_T_min 0.56
_exptl_absorpt_correction_type multi-scan
_exptl_absorpt_process_details
;
CrysAlis (Oxford Diffraction, 2006)
;
_exptl_crystal_colour colorless
_exptl_crystal_density_diffrn 1.570
_exptl_crystal_density_method 'not measured'
_exptl_crystal_description block
_exptl_crystal_F_000 732
_exptl_crystal_size_max 0.36
_exptl_crystal_size_mid 0.34
_exptl_crystal_size_min 0.31
_refine_diff_density_max 1.434
_refine_diff_density_min -0.826
_refine_diff_density_rms 0.160
_refine_ls_extinction_method none
_refine_ls_goodness_of_fit_ref 1.008
_refine_ls_hydrogen_treatment mixed
_refine_ls_matrix_type full
_refine_ls_number_parameters 206
_refine_ls_number_reflns 3243
_refine_ls_number_restraints 4
_refine_ls_restrained_S_all 1.010
_refine_ls_R_factor_all 0.0843
_refine_ls_R_factor_gt 0.0607
_refine_ls_shift/su_max 0.000
_refine_ls_shift/su_mean 0.000
_refine_ls_structure_factor_coef Fsqd
_refine_ls_weighting_details 'calc w=1/[\s^2^(Fo^2^)+(0.1397P)^2^+0.0000P] where P=(Fo^2^+2Fc^2^)/3'
_refine_ls_weighting_scheme calc
_refine_ls_wR_factor_gt 0.1823
_refine_ls_wR_factor_ref 0.1971
_reflns_number_gt 2269
_reflns_number_total 3243
_reflns_threshold_expression >2sigma(I)
_cod_data_source_file c0ce00990c.txt
_cod_data_source_block 8
_cod_depositor_comments
;
The following automatic conversions were performed:

'_symmetry_cell_setting' value 'Monoclinic' changed to 'monoclinic'
according to
/usr/data/users/saulius/automatic-downloads/retrospective/RSC/lib/dictionaries/cif_core.dic
dictionary named 'cif_core.dic' version 2.4.2 from 2011-04-26.

Automatic conversion script
Id: cif_fix_values 2281 2013-09-26 08:29:07Z andrius 
;
_cod_original_sg_symbol_Hall '-P 2ybc '
_cod_original_sg_symbol_H-M 'P 21/c '
_cod_database_code 7215380

loop_
_symmetry_equiv_pos_as_xyz
'x, y, z'
'-x, y+1/2, -z+1/2'
'-x, -y, -z'
'x, -y-1/2, z-1/2'

loop_
_atom_site_label
_atom_site_type_symbol
_atom_site_fract_x
_atom_site_fract_y
_atom_site_fract_z
_atom_site_U_iso_or_equiv
_atom_site_adp_type
_atom_site_occupancy
_atom_site_symmetry_multiplicity
_atom_site_calc_flag
_atom_site_refinement_flags
Zn1 Zn 0.40139(4) 0.09471(3) 0.52375(6) 0.0224(2) Uani 1 1 d D
C1 C 0.2518(8) -0.0562(5) 0.2771(11) 0.074(2) Uani 1 1 d .
H1A H 0.2815 -0.0445 0.1733 0.110 Uiso 1 1 calc R
H1B H 0.2044 -0.1058 0.2752 0.110 Uiso 1 1 calc R
H1C H 0.3204 -0.0627 0.3473 0.110 Uiso 1 1 calc R
C2 C 0.1755(6) 0.0106(4) 0.3306(8) 0.0529(16) Uani 1 1 d .
C3 C 0.1150(6) 0.1295(5) 0.4301(9) 0.0545(17) Uani 1 1 d .
C4 C 0.0124(7) 0.0933(5) 0.3619(8) 0.0563(18) Uani 1 1 d .
C5 C -0.1020(7) 0.1273(7) 0.3660(11) 0.076(2) Uani 1 1 d .
H5 H -0.1702 0.1023 0.3204 0.092 Uiso 1 1 calc R
C6 C -0.1096(9) 0.2039(7) 0.4451(12) 0.087(3) Uani 1 1 d .
H6 H -0.1857 0.2296 0.4537 0.105 Uiso 1 1 calc R
C7 C -0.0084(9) 0.2409(7) 0.5090(11) 0.087(3) Uani 1 1 d .
H7 H -0.0166 0.2921 0.5557 0.104 Uiso 1 1 calc R
C8 C 0.1049(8) 0.2042(6) 0.5057(10) 0.074(2) Uani 1 1 d .
H8 H 0.1729 0.2287 0.5527 0.089 Uiso 1 1 calc R
C9 C -0.0243(7) -0.0390(6) 0.2155(9) 0.068(2) Uani 1 1 d .
H9A H -0.1006 -0.0463 0.2729 0.082 Uiso 1 1 calc R
H9B H 0.0164 -0.0918 0.2090 0.082 Uiso 1 1 calc R
C10 C -0.0531(10) -0.0075(8) 0.0476(10) 0.098(4) Uani 1 1 d .
H10A H -0.1047 -0.0475 -0.0051 0.118 Uiso 1 1 calc R
H10B H -0.0998 0.0429 0.0560 0.118 Uiso 1 1 calc R
C11 C 0.4316(7) -0.0489(4) 0.7837(8) 0.0529(16) Uani 1 1 d .
C12 C 0.4965(10) -0.1238(6) 0.8474(12) 0.090(3) Uani 1 1 d .
H12 H 0.5759 -0.1377 0.8165 0.107 Uiso 1 1 calc R
C13 C 0.4312(9) -0.1705(6) 0.9543(15) 0.112(4) Uani 1 1 d .
H13 H 0.3583 -0.1539 1.0017 0.134 Uiso 1 1 calc R
C14 C 0.4941(8) -0.2532(5) 0.9849(11) 0.069(2) Uani 1 1 d .
N1 N 0.0540(5) 0.0183(4) 0.2992(7) 0.0578(15) Uani 1 1 d .
N2 N 0.2163(5) 0.0769(4) 0.4113(7) 0.0573(15) Uani 1 1 d .
O1 O 0.4667(5) -0.0216(3) 0.6515(6) 0.0625(13) Uani 1 1 d .
O2 O 0.3502(6) -0.0167(4) 0.8637(8) 0.092(2) Uani 1 1 d .
O3 O 0.5979(6) -0.2577(4) 1.0529(8) 0.0786(16) Uani 1 1 d .
O4 O 0.4414(6) -0.3171(4) 0.9316(9) 0.0886(19) Uani 1 1 d .
O1W O 0.3091(6) 0.1349(4) 0.7583(7) 0.0733(15) Uani 1 1 d D
H1F H 0.330(8) 0.098(3) 0.835(3) 0.110 Uiso 1 1 d D
H1E H 0.333(9) 0.181(3) 0.811(9) 0.110 Uiso 1 1 d D

loop_
_atom_site_aniso_label
_atom_site_aniso_U_11
_atom_site_aniso_U_22
_atom_site_aniso_U_33
_atom_site_aniso_U_23
_atom_site_aniso_U_13
_atom_site_aniso_U_12
Zn1 0.0245(3) 0.0166(3) 0.0260(3) -0.0011(2) -0.0054(2) 0.0008(2)
C1 0.075(5) 0.061(5) 0.085(6) -0.015(5) -0.017(4) 0.018(4)
C2 0.055(4) 0.055(4) 0.049(4) -0.001(3) -0.007(3) -0.001(3)
C3 0.056(4) 0.054(4) 0.053(4) 0.000(3) 0.005(3) 0.003(3)
C4 0.052(4) 0.071(5) 0.046(4) 0.009(3) -0.001(3) 0.003(3)
C5 0.050(4) 0.101(7) 0.078(5) 0.021(5) 0.004(4) 0.008(5)
C6 0.076(6) 0.091(7) 0.094(7) 0.000(6) 0.004(5) 0.027(6)
C7 0.076(6) 0.087(7) 0.097(7) -0.013(6) 0.007(5) 0.018(5)
C8 0.085(6) 0.059(5) 0.077(5) -0.010(4) 0.000(4) 0.010(4)
C9 0.067(5) 0.081(6) 0.057(4) 0.000(4) -0.004(3) -0.023(4)
C10 0.100(6) 0.133(10) 0.061(5) -0.004(5) -0.010(4) -0.055(7)
C11 0.060(4) 0.049(4) 0.050(4) 0.002(3) 0.005(3) 0.002(3)
C12 0.095(6) 0.084(6) 0.090(6) 0.031(5) 0.034(5) 0.037(5)
C13 0.093(7) 0.057(5) 0.186(11) 0.053(7) 0.069(8) 0.023(5)
C14 0.065(5) 0.050(4) 0.093(6) 0.014(4) 0.017(4) 0.013(4)
N1 0.054(3) 0.073(4) 0.047(3) -0.001(3) -0.002(3) -0.006(3)
N2 0.053(3) 0.065(4) 0.054(3) -0.004(3) -0.007(3) 0.001(3)
O1 0.074(3) 0.053(3) 0.060(3) 0.007(2) 0.006(2) 0.005(3)
O2 0.096(4) 0.079(4) 0.102(5) 0.025(4) 0.043(4) 0.029(4)
O3 0.080(4) 0.054(3) 0.102(5) -0.005(3) -0.001(3) 0.006(3)
O4 0.081(4) 0.053(3) 0.132(6) -0.004(4) -0.010(4) -0.003(3)
O1W 0.087(4) 0.060(3) 0.073(4) 0.003(3) -0.003(3) 0.002(3)

loop_
_atom_type_symbol
_atom_type_description
_atom_type_scat_dispersion_real
_atom_type_scat_dispersion_imag
_atom_type_scat_source
C C 0.0033 0.0016 'International Tables Vol C Tables 4.2.6.8 and 6.1.1.4'
H H 0.0000 0.0000 'International Tables Vol C Tables 4.2.6.8 and 6.1.1.4'
N N 0.0061 0.0033 'International Tables Vol C Tables 4.2.6.8 and 6.1.1.4'
O O 0.0106 0.0060 'International Tables Vol C Tables 4.2.6.8 and 6.1.1.4'
Zn Zn 0.2839 1.4301 'International Tables Vol C Tables 4.2.6.8 and 6.1.1.4'

loop_
_geom_angle_atom_site_label_1
_geom_angle_atom_site_label_2
_geom_angle_atom_site_label_3
_geom_angle
_geom_angle_site_symmetry_1
_geom_angle_site_symmetry_3
N2 Zn1 O4 146.0(2) . 2_656
N2 Zn1 O1 111.7(2) . .
O4 Zn1 O1 102.3(2) 2_656 .
N2 Zn1 O1W 90.9(2) . .
O4 Zn1 O1W 90.2(2) 2_656 .
O1 Zn1 O1W 87.73(19) . .
N2 Zn1 O1 102.0(2) . 3_656
O4 Zn1 O1 88.2(2) 2_656 3_656
O1 Zn1 O1 72.40(19) . 3_656
O1W Zn1 O1 159.2(2) . 3_656
C2 C1 H1A 109.5 . .
C2 C1 H1B 109.5 . .
H1A C1 H1B 109.5 . .
C2 C1 H1C 109.5 . .
H1A C1 H1C 109.5 . .
H1B C1 H1C 109.5 . .
N1 C2 N2 110.2(6) . .
N1 C2 C1 124.7(7) . .
N2 C2 C1 125.0(7) . .
C8 C3 C4 120.4(7) . .
C8 C3 N2 130.9(7) . .
C4 C3 N2 108.7(7) . .
C5 C4 C3 123.2(8) . .
C5 C4 N1 131.1(8) . .
C3 C4 N1 105.7(6) . .
C4 C5 C6 115.1(9) . .
C4 C5 H5 122.5 . .
C6 C5 H5 122.5 . .
C7 C6 C5 122.0(9) . .
C7 C6 H6 119.0 . .
C5 C6 H6 119.0 . .
C6 C7 C8 121.4(10) . .
C6 C7 H7 119.3 . .
C8 C7 H7 119.3 . .
C7 C8 C3 117.8(9) . .
C7 C8 H8 121.1 . .
C3 C8 H8 121.1 . .
N1 C9 C10 110.9(7) . .
N1 C9 H9A 109.5 . .
C10 C9 H9A 109.5 . .
N1 C9 H9B 109.5 . .
C10 C9 H9B 109.5 . .
H9A C9 H9B 108.1 . .
C10 C10 C9 114.6(12) 3 .
C10 C10 H10A 108.6 3 .
C9 C10 H10A 108.6 . .
C10 C10 H10B 108.6 3 .
C9 C10 H10B 108.6 . .
H10A C10 H10B 107.6 . .
O2 C11 O1 123.8(7) . .
O2 C11 C12 118.8(6) . .
O1 C11 C12 117.4(6) . .
C13 C12 C11 116.2(8) . .
C13 C12 H12 121.9 . .
C11 C12 H12 121.9 . .
C12 C13 C14 111.5(7) . .
C12 C13 H13 124.2 . .
C14 C13 H13 124.2 . .
O3 C14 O4 121.0(8) . .
O3 C14 C13 121.5(9) . .
O4 C14 C13 117.4(9) . .
C2 N1 C4 108.6(6) . .
C2 N1 C9 127.6(7) . .
C4 N1 C9 123.8(6) . .
C2 N2 C3 106.8(6) . .
C2 N2 Zn1 127.7(5) . .
C3 N2 Zn1 125.0(5) . .
C11 O1 Zn1 128.0(4) . .
C11 O1 Zn1 124.0(5) . 3_656
Zn1 O1 Zn1 107.60(19) . 3_656
C14 O4 Zn1 97.0(5) . 2_646
Zn1 O1W H1F 109(4) . .
Zn1 O1W H1E 122(6) . .
H1F O1W H1E 97(3) . .

loop_
_geom_bond_atom_site_label_1
_geom_bond_atom_site_label_2
_geom_bond_distance
_geom_bond_site_symmetry_2
Zn1 N2 2.246(6) .
Zn1 O4 2.266(6) 2_656
Zn1 O1 2.299(5) .
Zn1 O1W 2.329(6) .
Zn1 O1 2.389(5) 3_656
C1 C2 1.444(10) .
C1 H1A 0.9600 .
C1 H1B 0.9600 .
C1 H1C 0.9600 .
C2 N1 1.352(9) .
C2 N2 1.355(9) .
C3 C8 1.382(12) .
C3 C4 1.389(11) .
C3 N2 1.406(9) .
C4 C5 1.363(11) .
C4 N1 1.410(10) .
C5 C6 1.422(14) .
C5 H5 0.9300 .
C6 C7 1.367(14) .
C6 H6 0.9300 .
C7 C8 1.370(12) .
C7 H7 0.9300 .
C8 H8 0.9300 .
C9 N1 1.451(9) .
C9 C10 1.549(12) .
C9 H9A 0.9700 .
C9 H9B 0.9700 .
C10 C10 1.433(18) 3
C10 H10A 0.9700 .
C10 H10B 0.9700 .
C11 O2 1.234(9) .
C11 O1 1.270(8) .
C11 C12 1.511(11) .
C12 C13 1.384(12) .
C12 H12 0.9300 .
C13 C14 1.535(11) .
C13 H13 0.9300 .
C14 O3 1.269(10) .
C14 O4 1.273(11) .
O1 Zn1 2.389(5) 3_656
O4 Zn1 2.266(6) 2_646
O1W H1F 0.92(2) .
O1W H1E 0.92(2) .

loop_
_geom_hbond_atom_site_label_D
_geom_hbond_atom_site_label_H
_geom_hbond_atom_site_label_A
_geom_hbond_distance_DH
_geom_hbond_distance_HA
_geom_hbond_distance_DA
_geom_hbond_angle_DHA
_geom_hbond_site_symmetry_A
O1W H1F O2 0.92(2) 1.90(5) 2.669(8) 140(6) .
O1W H1E O3 0.92(2) 1.86(3) 2.759(9) 166(8) 3_657

loop_
_geom_torsion_atom_site_label_1
_geom_torsion_atom_site_label_2
_geom_torsion_atom_site_label_3
_geom_torsion_atom_site_label_4
_geom_torsion
_geom_torsion_site_symmetry_1
_geom_torsion_site_symmetry_4
C8 C3 C4 C5 -0.6(12) . .
N2 C3 C4 C5 177.1(7) . .
C8 C3 C4 N1 -178.8(7) . .
N2 C3 C4 N1 -1.0(8) . .
C3 C4 C5 C6 0.4(12) . .
N1 C4 C5 C6 177.9(8) . .
C4 C5 C6 C7 1.4(14) . .
C5 C6 C7 C8 -2.8(15) . .
C6 C7 C8 C3 2.4(14) . .
C4 C3 C8 C7 -0.7(12) . .
N2 C3 C8 C7 -178.0(8) . .
N1 C9 C10 C10 57.7(16) . 3
O2 C11 C12 C13 25.6(15) . .
O1 C11 C12 C13 -156.1(10) . .
C11 C12 C13 C14 168.3(10) . .
C12 C13 C14 O3 66.4(14) . .
C12 C13 C14 O4 -109.8(11) . .
N2 C2 N1 C4 0.1(8) . .
C1 C2 N1 C4 -176.4(7) . .
N2 C2 N1 C9 -180.0(6) . .
C1 C2 N1 C9 3.5(12) . .
C5 C4 N1 C2 -177.4(8) . .
C3 C4 N1 C2 0.5(8) . .
C5 C4 N1 C9 2.7(12) . .
C3 C4 N1 C9 -179.4(6) . .
C10 C9 N1 C2 -105.0(10) . .
C10 C9 N1 C4 74.9(9) . .
N1 C2 N2 C3 -0.7(8) . .
C1 C2 N2 C3 175.8(7) . .
N1 C2 N2 Zn1 171.8(5) . .
C1 C2 N2 Zn1 -11.7(11) . .
C8 C3 N2 C2 178.5(8) . .
C4 C3 N2 C2 1.1(8) . .
C8 C3 N2 Zn1 5.7(12) . .
C4 C3 N2 Zn1 -171.7(5) . .
O4 Zn1 N2 C2 138.4(6) 2_656 .
O1 Zn1 N2 C2 -42.2(6) . .
O1W Zn1 N2 C2 -130.1(6) . .
O1 Zn1 N2 C2 33.5(6) 3_656 .
O4 Zn1 N2 C3 -50.4(8) 2_656 .
O1 Zn1 N2 C3 129.1(6) . .
O1W Zn1 N2 C3 41.2(6) . .
O1 Zn1 N2 C3 -155.3(6) 3_656 .
O2 C11 O1 Zn1 2.8(11) . .
C12 C11 O1 Zn1 -175.4(7) . .
O2 C11 O1 Zn1 -169.2(6) . 3_656
C12 C11 O1 Zn1 12.6(10) . 3_656
N2 Zn1 O1 C11 -76.9(6) . .
O4 Zn1 O1 C11 102.8(6) 2_656 .
O1W Zn1 O1 C11 13.2(6) . .
O1 Zn1 O1 C11 -173.1(7) 3_656 .
N2 Zn1 O1 Zn1 96.2(2) . 3_656
O4 Zn1 O1 Zn1 -84.1(3) 2_656 3_656
O1W Zn1 O1 Zn1 -173.8(2) . 3_656
O1 Zn1 O1 Zn1 0.0 3_656 3_656
O3 C14 O4 Zn1 -6.8(9) . 2_646
C13 C14 O4 Zn1 169.5(6) . 2_646
